data_4065099
loop_
_publ_author_name
'Nguyen, Minh-Hai'
'Yip, John H. K.'

_publ_section_title
;
 Pushing Pentacene-Based Fluorescence to the Near-Infrared Region by
 Platination
;
_journal_issue 23
_journal_name_full Organometallics
_journal_page_first 6383
_journal_paper_doi 10.1021/om2005645
_journal_volume 30
_journal_year 2011
_chemical_formula_sum 'C64 H86 Cl4 P4 Pt2 S2'
_chemical_formula_weight 1575.31
_chemical_name_common 2.2CH2Cl2
_chemical_name_systematic
; 
 ? 
;
_space_group_IT_number 2
_symmetry_cell_setting triclinic
_symmetry_space_group_name_Hall '-P 1'
_symmetry_space_group_name_H-M 'P -1'
_atom_sites_solution_hydrogens geom
_atom_sites_solution_primary direct
_atom_sites_solution_secondary difmap
_audit_creation_method SHELXL-97
_cell_angle_alpha 95.889(4)
_cell_angle_beta 95.537(4)
_cell_angle_gamma 100.011(4)
_cell_formula_units_Z 1
_cell_length_a 8.5325(19)
_cell_length_b 12.255(3)
_cell_length_c 15.834(4)
_cell_measurement_reflns_used 801
_cell_measurement_temperature 100(2)
_cell_measurement_theta_max 24.80
_cell_measurement_theta_min 2.60
_cell_volume 1610.8(7)
_computing_cell_refinement 'Bruker SMART'
_computing_data_collection 'Bruker SMART'
_computing_data_reduction 'Bruker SAINT'
_computing_molecular_graphics 'Bruker SHELXTL'
_computing_publication_material 'Bruker SHELXTL'
_computing_structure_refinement 'SHELXL-97 (Sheldrick, 1997)'
_computing_structure_solution 'SHELXS-97 (Sheldrick, 1990)'
_diffrn_ambient_temperature 100(2)
_diffrn_measured_fraction_theta_full 0.999
_diffrn_measured_fraction_theta_max 0.999
_diffrn_measurement_device_type 'CCD area detector'
_diffrn_measurement_method 'phi and omega scans'
_diffrn_radiation_monochromator graphite
_diffrn_radiation_source 'fine-focus sealed tube'
_diffrn_radiation_type MoK\a
_diffrn_radiation_wavelength 0.71073
_diffrn_reflns_av_R_equivalents 0.0670
_diffrn_reflns_av_sigmaI/netI 0.0750
_diffrn_reflns_limit_h_max 10
_diffrn_reflns_limit_h_min -10
_diffrn_reflns_limit_k_max 14
_diffrn_reflns_limit_k_min -14
_diffrn_reflns_limit_l_max 18
_diffrn_reflns_limit_l_min -18
_diffrn_reflns_number 16877
_diffrn_reflns_theta_full 25.00
_diffrn_reflns_theta_max 25.00
_diffrn_reflns_theta_min 1.30
_exptl_absorpt_coefficient_mu 4.706
_exptl_absorpt_correction_T_max 0.7655
_exptl_absorpt_correction_T_min 0.3326
_exptl_absorpt_correction_type multi-scan
_exptl_absorpt_process_details 'Sadabs, (Sheldrick 2001)'
_exptl_crystal_colour Green
_exptl_crystal_density_diffrn 1.624
_exptl_crystal_density_meas ?
_exptl_crystal_density_method 'not measured'
_exptl_crystal_description Thin
_exptl_crystal_F_000 786
_exptl_crystal_size_max 0.30
_exptl_crystal_size_mid 0.06
_exptl_crystal_size_min 0.06
_refine_diff_density_max 1.722
_refine_diff_density_min -3.826
_refine_diff_density_rms 0.182
_refine_ls_extinction_method none
_refine_ls_goodness_of_fit_ref 1.109
_refine_ls_hydrogen_treatment constr
_refine_ls_matrix_type full
_refine_ls_number_parameters 349
_refine_ls_number_reflns 5664
_refine_ls_number_restraints 0
_refine_ls_restrained_S_all 1.109
_refine_ls_R_factor_all 0.0607
_refine_ls_R_factor_gt 0.0494
_refine_ls_shift/su_max 0.001
_refine_ls_shift/su_mean 0.000
_refine_ls_structure_factor_coef Fsqd
_refine_ls_weighting_details 'calc w=1/[\s^2^(Fo^2^)+(0.0427P)^2^+0.0000P] where P=(Fo^2^+2Fc^2^)/3'
_refine_ls_weighting_scheme calc
_refine_ls_wR_factor_gt 0.0999
_refine_ls_wR_factor_ref 0.1040
_reflns_number_gt 4905
_reflns_number_total 5664
_reflns_threshold_expression >2sigma(I)
_cod_data_source_file om2005645_si_001.cif
_cod_data_source_block a394
_cod_depositor_comments
;
The following automatic conversions were performed:

'_symmetry_cell_setting' value 'Triclinic' changed to 'triclinic'
according to /home/saulius/struct/CIF-dictionaries/cif_core.dic
dictionary named 'cif_core.dic' version 2.4.1 from
2010-06-29.

'_exptl_absorpt_correction_type' value 'Multi-scan'
changed to 'multi-scan' according to
/home/saulius/struct/CIF-dictionaries/cif_core.dic dictionary named
'cif_core.dic' version 2.4.1 from 2010-06-29.

Automatic conversion script
Id: cif_fix_values 1715 2011-07-08 13:25:40Z adriana 

The following automatic conversions were performed:

'_exptl_crystal_density_meas' value 'Not Measured' was changed to '?'
- the value is perceived as not measured.

Automatic conversion script
Id: cif_fix_values 3008 2015-01-20 13:52:24Z robertas 
;
_cod_original_cell_volume 1610.8(6)
_cod_original_sg_symbol_H-M P-1
_cod_database_code 4065099

loop_
_symmetry_equiv_pos_as_xyz
'x, y, z'
'-x, -y, -z'

loop_
_atom_site_label
_atom_site_type_symbol
_atom_site_fract_x
_atom_site_fract_y
_atom_site_fract_z
_atom_site_U_iso_or_equiv
_atom_site_adp_type
_atom_site_occupancy
_atom_site_symmetry_multiplicity
_atom_site_calc_flag
_atom_site_refinement_flags
Pt1 Pt 0.70774(4) 0.28437(3) 0.25388(2) 0.01668(11) Uani 1 1 d .
P1 P 0.4848(3) 0.28587(19) 0.15891(14) 0.0251(5) Uani 1 1 d .
P2 P 0.9277(3) 0.27131(18) 0.34810(14) 0.0236(5) Uani 1 1 d .
S1 S 0.6031(2) 0.39590(17) 0.35710(13) 0.0232(5) Uani 1 1 d .
C1 C 0.7985(10) 0.1970(7) 0.1661(5) 0.0225(18) Uani 1 1 d .
C2 C 0.8538(9) 0.1392(7) 0.1146(5) 0.0218(18) Uani 1 1 d .
C3 C 0.9238(9) 0.0699(7) 0.0559(5) 0.0217(18) Uani 1 1 d .
C4 C 0.9232(9) -0.0443(7) 0.0693(5) 0.0206(17) Uani 1 1 d .
C5 C 0.8485(9) -0.0928(7) 0.1352(5) 0.0231(18) Uani 1 1 d .
H5 H 0.7961 -0.0481 0.1716 0.028 Uiso 1 1 calc R
C6 C 0.8472(9) -0.2016(7) 0.1500(6) 0.0273(19) Uani 1 1 d .
C7 C 0.7677(9) -0.2516(7) 0.2156(5) 0.0260(19) Uani 1 1 d .
H7 H 0.7131 -0.2085 0.2520 0.031 Uiso 1 1 calc R
C8 C 0.7687(10) -0.3603(8) 0.2268(6) 0.032(2) Uani 1 1 d .
H8 H 0.7166 -0.3919 0.2714 0.038 Uiso 1 1 calc R
C9 C 0.8476(9) -0.4267(7) 0.1718(5) 0.0264(19) Uani 1 1 d .
H9 H 0.8466 -0.5027 0.1797 0.032 Uiso 1 1 calc R
C10 C 0.9236(10) -0.3832(7) 0.1089(5) 0.0242(19) Uani 1 1 d .
H10 H 0.9753 -0.4293 0.0732 0.029 Uiso 1 1 calc R
C11 C 0.9286(9) -0.2694(7) 0.0943(5) 0.0237(18) Uani 1 1 d .
C12 C 1.0027(9) -0.2239(7) 0.0294(5) 0.0215(18) Uani 1 1 d .
H12 H 1.0563 -0.2689 -0.0059 0.026 Uiso 1 1 calc R
C13 C 1.0021(9) -0.1124(7) 0.0132(5) 0.0210(17) Uani 1 1 d .
C14 C 0.5382(9) 0.3105(7) 0.4347(5) 0.0237(18) Uani 1 1 d .
C15 C 0.4880(9) 0.1967(7) 0.4189(6) 0.0268(19) Uani 1 1 d .
H15 H 0.4886 0.1599 0.3632 0.032 Uiso 1 1 calc R
C16 C 0.4367(10) 0.1344(7) 0.4828(6) 0.032(2) Uani 1 1 d .
H16 H 0.4007 0.0561 0.4698 0.038 Uiso 1 1 calc R
C17 C 0.4372(10) 0.1841(8) 0.5642(6) 0.033(2) Uani 1 1 d .
H17 H 0.4052 0.1406 0.6080 0.040 Uiso 1 1 calc R
C18 C 0.4853(10) 0.2995(8) 0.5818(6) 0.032(2) Uani 1 1 d .
H18 H 0.4834 0.3356 0.6376 0.038 Uiso 1 1 calc R
C19 C 0.5357(10) 0.3611(7) 0.5181(5) 0.0245(18) Uani 1 1 d .
H19 H 0.5694 0.4396 0.5309 0.029 Uiso 1 1 calc R
C20 C 0.3199(10) 0.1799(7) 0.1798(6) 0.034(2) Uani 1 1 d .
H20A H 0.3013 0.1937 0.2404 0.041 Uiso 1 1 calc R
H20B H 0.2214 0.1871 0.1440 0.041 Uiso 1 1 calc R
C21 C 0.3497(11) 0.0613(7) 0.1618(6) 0.036(2) Uani 1 1 d .
H21A H 0.3571 0.0442 0.1006 0.054 Uiso 1 1 calc R
H21B H 0.2611 0.0088 0.1785 0.054 Uiso 1 1 calc R
H21C H 0.4502 0.0545 0.1946 0.054 Uiso 1 1 calc R
C22 C 0.4140(10) 0.4181(7) 0.1667(6) 0.029(2) Uani 1 1 d .
H22A H 0.3964 0.4374 0.2268 0.034 Uiso 1 1 calc R
H22B H 0.5010 0.4764 0.1535 0.034 Uiso 1 1 calc R
C23 C 0.2611(10) 0.4247(7) 0.1099(6) 0.030(2) Uani 1 1 d .
H23A H 0.2776 0.4101 0.0497 0.045 Uiso 1 1 calc R
H23B H 0.2354 0.4993 0.1209 0.045 Uiso 1 1 calc R
H23C H 0.1724 0.3688 0.1227 0.045 Uiso 1 1 calc R
C24 C 0.4977(11) 0.2515(8) 0.0445(5) 0.031(2) Uani 1 1 d .
H24A H 0.5397 0.1813 0.0359 0.038 Uiso 1 1 calc R
H24B H 0.3886 0.2384 0.0133 0.038 Uiso 1 1 calc R
C25 C 0.6035(12) 0.3417(8) 0.0070(6) 0.039(2) Uani 1 1 d .
H25A H 0.5617 0.4112 0.0144 0.059 Uiso 1 1 calc R
H25B H 0.6048 0.3188 -0.0540 0.059 Uiso 1 1 calc R
H25C H 0.7127 0.3536 0.0364 0.059 Uiso 1 1 calc R
C26 C 0.9259(10) 0.3166(8) 0.4620(5) 0.0270(19) Uani 1 1 d .
H26A H 0.9073 0.3944 0.4683 0.032 Uiso 1 1 calc R
H26B H 0.8344 0.2694 0.4825 0.032 Uiso 1 1 calc R
C27 C 1.0776(10) 0.3116(9) 0.5192(6) 0.038(2) Uani 1 1 d .
H27A H 1.0896 0.2336 0.5199 0.057 Uiso 1 1 calc R
H27B H 1.0703 0.3446 0.5775 0.057 Uiso 1 1 calc R
H27C H 1.1705 0.3533 0.4973 0.057 Uiso 1 1 calc R
C28 C 0.9719(10) 0.1300(7) 0.3436(6) 0.0262(19) Uani 1 1 d .
H28A H 0.9917 0.1055 0.2846 0.031 Uiso 1 1 calc R
H28B H 1.0713 0.1316 0.3819 0.031 Uiso 1 1 calc R
C29 C 0.8388(11) 0.0461(8) 0.3692(6) 0.038(2) Uani 1 1 d .
H29A H 0.8184 0.0698 0.4275 0.056 Uiso 1 1 calc R
H29B H 0.8703 -0.0272 0.3669 0.056 Uiso 1 1 calc R
H29C H 0.7413 0.0413 0.3297 0.056 Uiso 1 1 calc R
C30 C 1.1115(10) 0.3533(7) 0.3210(6) 0.029(2) Uani 1 1 d .
H30A H 1.2040 0.3354 0.3560 0.034 Uiso 1 1 calc R
H30B H 1.1224 0.3313 0.2602 0.034 Uiso 1 1 calc R
C31 C 1.1174(11) 0.4792(7) 0.3351(6) 0.034(2) Uani 1 1 d .
H31A H 1.0174 0.4965 0.3087 0.051 Uiso 1 1 calc R
H31B H 1.2080 0.5175 0.3092 0.051 Uiso 1 1 calc R
H31C H 1.1308 0.5045 0.3966 0.051 Uiso 1 1 calc R
C1S C 0.1925(11) 0.7671(8) 0.2999(6) 0.034(2) Uani 1 1 d .
H1S1 H 0.0852 0.7274 0.2733 0.041 Uiso 1 1 calc R
H1S2 H 0.2266 0.7266 0.3474 0.041 Uiso 1 1 calc R
Cl1 Cl 0.1793(3) 0.9035(2) 0.34122(18) 0.0487(6) Uani 1 1 d .
Cl2 Cl 0.3295(3) 0.7656(2) 0.22309(16) 0.0443(6) Uani 1 1 d .

loop_
_atom_site_aniso_label
_atom_site_aniso_U_11
_atom_site_aniso_U_22
_atom_site_aniso_U_33
_atom_site_aniso_U_23
_atom_site_aniso_U_13
_atom_site_aniso_U_12
Pt1 0.01615(16) 0.01824(16) 0.01558(17) 0.00172(11) -0.00014(11) 0.00431(11)
P1 0.0253(11) 0.0265(12) 0.0226(12) 0.0028(9) -0.0010(9) 0.0047(9)
P2 0.0235(11) 0.0257(12) 0.0212(12) 0.0019(9) 0.0005(9) 0.0056(9)
S1 0.0274(11) 0.0239(11) 0.0203(11) 0.0038(8) 0.0024(9) 0.0095(9)
C1 0.041(5) 0.022(4) 0.007(4) -0.002(3) 0.001(4) 0.015(4)
C2 0.020(4) 0.022(4) 0.022(4) 0.003(3) -0.002(3) 0.004(3)
C3 0.015(4) 0.026(4) 0.021(4) 0.001(3) -0.005(3) 0.001(3)
C4 0.020(4) 0.023(4) 0.017(4) -0.003(3) -0.003(3) 0.005(3)
C5 0.021(4) 0.025(5) 0.020(4) -0.003(3) 0.002(3) 0.001(3)
C6 0.017(4) 0.028(5) 0.033(5) 0.001(4) -0.002(4) 0.000(4)
C7 0.022(4) 0.032(5) 0.024(5) 0.002(4) 0.005(4) 0.004(4)
C8 0.028(5) 0.042(6) 0.021(5) 0.003(4) 0.003(4) -0.004(4)
C9 0.021(4) 0.024(5) 0.029(5) 0.002(4) -0.005(4) -0.003(4)
C10 0.027(4) 0.025(4) 0.020(4) -0.003(3) -0.007(4) 0.009(4)
C11 0.024(4) 0.028(5) 0.017(4) 0.004(3) -0.008(3) 0.002(4)
C12 0.017(4) 0.028(5) 0.019(4) -0.001(3) -0.004(3) 0.008(3)
C13 0.016(4) 0.021(4) 0.023(4) 0.002(3) -0.005(3) 0.001(3)
C14 0.013(4) 0.032(5) 0.027(5) 0.005(4) 0.000(3) 0.008(3)
C15 0.020(4) 0.031(5) 0.028(5) 0.000(4) -0.003(4) 0.007(4)
C16 0.031(5) 0.026(5) 0.038(6) 0.008(4) -0.005(4) 0.005(4)
C17 0.025(5) 0.040(6) 0.036(6) 0.010(4) 0.004(4) 0.005(4)
C18 0.029(5) 0.044(6) 0.026(5) 0.009(4) 0.007(4) 0.012(4)
C19 0.025(4) 0.027(5) 0.021(5) -0.002(4) -0.003(4) 0.008(4)
C20 0.026(5) 0.036(5) 0.038(6) 0.008(4) -0.008(4) 0.002(4)
C21 0.033(5) 0.027(5) 0.046(6) 0.000(4) -0.003(4) 0.001(4)
C22 0.023(4) 0.031(5) 0.029(5) 0.004(4) 0.002(4) 0.001(4)
C23 0.025(4) 0.034(5) 0.031(5) 0.004(4) 0.000(4) 0.009(4)
C24 0.039(5) 0.036(5) 0.019(5) -0.005(4) -0.003(4) 0.014(4)
C25 0.059(6) 0.041(6) 0.023(5) 0.011(4) 0.010(5) 0.016(5)
C26 0.025(4) 0.038(5) 0.019(5) 0.004(4) -0.001(4) 0.009(4)
C27 0.029(5) 0.059(7) 0.028(5) 0.006(4) -0.008(4) 0.020(5)
C28 0.023(4) 0.027(5) 0.031(5) 0.009(4) 0.003(4) 0.006(4)
C29 0.041(6) 0.038(6) 0.037(6) 0.014(4) 0.012(5) 0.008(4)
C30 0.029(5) 0.029(5) 0.029(5) 0.007(4) 0.005(4) 0.006(4)
C31 0.027(5) 0.024(5) 0.049(6) -0.001(4) 0.002(4) 0.004(4)
C1S 0.030(5) 0.036(5) 0.035(5) 0.006(4) -0.002(4) 0.002(4)
Cl1 0.0509(15) 0.0379(14) 0.0549(17) -0.0053(12) 0.0017(13) 0.0107(12)
Cl2 0.0446(14) 0.0546(16) 0.0345(14) 0.0034(11) 0.0025(11) 0.0137(12)

loop_
_atom_type_symbol
_atom_type_description
_atom_type_scat_dispersion_real
_atom_type_scat_dispersion_imag
_atom_type_scat_source
C C 0.0033 0.0016 'International Tables Vol C Tables 4.2.6.8 and 6.1.1.4'
H H 0.0000 0.0000 'International Tables Vol C Tables 4.2.6.8 and 6.1.1.4'
P P 0.1023 0.0942 'International Tables Vol C Tables 4.2.6.8 and 6.1.1.4'
S S 0.1246 0.1234 'International Tables Vol C Tables 4.2.6.8 and 6.1.1.4'
Pt Pt -1.7033 8.3905 'International Tables Vol C Tables 4.2.6.8 and 6.1.1.4'
Cl Cl 0.1484 0.1585 'International Tables Vol C Tables 4.2.6.8 and 6.1.1.4'

loop_
_geom_angle_atom_site_label_1
_geom_angle_atom_site_label_2
_geom_angle_atom_site_label_3
_geom_angle
_geom_angle_site_symmetry_1
C1 Pt1 P1 90.8(2) .
C1 Pt1 P2 87.4(2) .
P1 Pt1 P2 176.58(8) .
C1 Pt1 S1 177.7(3) .
P1 Pt1 S1 88.97(8) .
P2 Pt1 S1 92.89(7) .
C22 P1 C20 106.7(4) .
C22 P1 C24 104.7(4) .
C20 P1 C24 103.2(4) .
C22 P1 Pt1 114.1(3) .
C20 P1 Pt1 109.2(3) .
C24 P1 Pt1 118.0(3) .
C30 P2 C28 103.1(4) .
C30 P2 C26 104.3(4) .
C28 P2 C26 105.2(4) .
C30 P2 Pt1 111.5(3) .
C28 P2 Pt1 113.2(3) .
C26 P2 Pt1 118.2(3) .
C14 S1 Pt1 107.3(3) .
C2 C1 Pt1 176.8(7) .
C1 C2 C3 177.9(8) .
C13 C3 C2 121.7(7) 2_755
C13 C3 C4 119.2(7) 2_755
C2 C3 C4 119.1(7) .
C5 C4 C3 122.3(7) .
C5 C4 C13 118.5(7) .
C3 C4 C13 119.2(7) .
C6 C5 C4 123.6(8) .
C5 C6 C7 123.5(8) .
C5 C6 C11 117.8(8) .
C7 C6 C11 118.6(7) .
C8 C7 C6 121.1(8) .
C7 C8 C9 120.2(8) .
C10 C9 C8 120.8(8) .
C9 C10 C11 121.8(8) .
C12 C11 C10 122.8(8) .
C12 C11 C6 119.7(7) .
C10 C11 C6 117.5(7) .
C11 C12 C13 122.6(7) .
C3 C13 C12 120.6(7) 2_755
C3 C13 C4 121.6(7) 2_755
C12 C13 C4 117.8(7) .
C15 C14 C19 117.3(8) .
C15 C14 S1 124.3(7) .
C19 C14 S1 118.4(6) .
C14 C15 C16 121.3(8) .
C17 C16 C15 121.0(9) .
C16 C17 C18 119.0(9) .
C19 C18 C17 119.8(9) .
C18 C19 C14 121.5(8) .
C21 C20 P1 113.4(7) .
C23 C22 P1 117.7(6) .
C25 C24 P1 113.4(6) .
C27 C26 P2 115.3(6) .
C29 C28 P2 113.2(6) .
C31 C30 P2 113.7(6) .
Cl1 C1S Cl2 112.2(5) .

loop_
_geom_bond_atom_site_label_1
_geom_bond_atom_site_label_2
_geom_bond_distance
_geom_bond_site_symmetry_2
Pt1 C1 1.966(8) .
Pt1 P1 2.312(2) .
Pt1 P2 2.321(2) .
Pt1 S1 2.363(2) .
P1 C22 1.822(9) .
P1 C20 1.822(9) .
P1 C24 1.835(9) .
P2 C30 1.823(8) .
P2 C28 1.831(8) .
P2 C26 1.835(8) .
S1 C14 1.762(8) .
C1 C2 1.210(11) .
C2 C3 1.437(11) .
C3 C13 1.415(11) 2_755
C3 C4 1.437(11) .
C4 C5 1.405(11) .
C4 C13 1.448(11) .
C5 C6 1.375(11) .
C6 C7 1.426(12) .
C6 C11 1.456(12) .
C7 C8 1.363(12) .
C8 C9 1.426(12) .
C9 C10 1.345(12) .
C10 C11 1.431(11) .
C11 C12 1.373(11) .
C12 C13 1.417(11) .
C13 C3 1.415(11) 2_755
C14 C15 1.376(12) .
C14 C19 1.404(12) .
C15 C16 1.388(12) .
C16 C17 1.366(13) .
C17 C18 1.393(13) .
C18 C19 1.379(12) .
C20 C21 1.522(12) .
C22 C23 1.531(11) .
C24 C25 1.510(13) .
C26 C27 1.520(11) .
C28 C29 1.510(12) .
C30 C31 1.527(11) .
C1S Cl1 1.757(9) .
C1S Cl2 1.767(10) .
